data_7009507
loop_
_publ_author_name
'Burrows, Andrew D.'
'Mahon, Mary F.'
'Palmer, Mark T.'

_publ_section_title
;
 Ether functionalised aminophosphines: synthesis and co-ordination
 chemistry of palladium(II) and platinum(II) complexes&#x200A;&#x2020;
;
_journal_issue 10
_journal_name_full 'Journal of the Chemical Society, Dalton Transactions'
_journal_page_first 1669
_journal_paper_doi 10.1039/b001436m
_journal_year 2000
_chemical_formula_sum 'C43 H46 Cl2 N2 O2 P2 Pt2'
_chemical_formula_weight 1145.84
_chemical_name_systematic
;

  ?

;
_space_group_IT_number 14
_symmetry_cell_setting monoclinic
_symmetry_space_group_name_Hall '-P 2ybc'
_symmetry_space_group_name_H-M 'P 1 21/c 1'
_atom_sites_solution_hydrogens geom
_atom_sites_solution_primary direct
_atom_sites_solution_secondary difmap
_audit_creation_method SHELXL
_cell_angle_alpha 90.00
_cell_angle_beta 107.09(3)
_cell_angle_gamma 90.00
_cell_formula_units_Z 4
_cell_length_a 13.877(5)
_cell_length_b 20.984(7)
_cell_length_c 15.345(5)
_cell_measurement_temperature 293(2)
_cell_volume 4271(3)
_computing_structure_refinement 'SHELXL-93 (Sheldrick, 1993)'
_computing_structure_solution 'SHELXS-86 (Sheldrick, 1990)'
_diffrn_ambient_temperature 293(2)
_diffrn_radiation_monochromator graphite
_diffrn_radiation_source 'fine-focus sealed tube'
_diffrn_radiation_type MoK\a
_diffrn_radiation_wavelength 0.71069
_diffrn_reflns_av_R_equivalents 0.0000
_diffrn_reflns_av_sigmaI/netI 0.2245
_diffrn_reflns_limit_h_max 15
_diffrn_reflns_limit_h_min -15
_diffrn_reflns_limit_k_max 24
_diffrn_reflns_limit_k_min 0
_diffrn_reflns_limit_l_max 17
_diffrn_reflns_limit_l_min 0
_diffrn_reflns_number 6620
_diffrn_reflns_theta_max 23.98
_diffrn_reflns_theta_min 2.39
_exptl_absorpt_coefficient_mu 6.781
_exptl_crystal_density_diffrn 1.782
_exptl_crystal_F_000 2216
_exptl_crystal_size_max 0.2
_exptl_crystal_size_mid 0.2
_exptl_crystal_size_min 0.2
_refine_diff_density_max 0.982
_refine_diff_density_min -1.187
_refine_diff_density_rms 0.239
_refine_ls_extinction_method none
_refine_ls_goodness_of_fit_all 0.951
_refine_ls_goodness_of_fit_obs 1.189
_refine_ls_matrix_type full
_refine_ls_number_parameters 482
_refine_ls_number_reflns 6614
_refine_ls_number_restraints 18
_refine_ls_restrained_S_all 1.032
_refine_ls_restrained_S_obs 1.186
_refine_ls_R_factor_all 0.1541
_refine_ls_R_factor_obs 0.0715
_refine_ls_shift/esd_max 0.000
_refine_ls_shift/esd_mean 0.000
_refine_ls_structure_factor_coef Fsqd
_refine_ls_weighting_details 'w=1/[\s^2^(Fo^2^)+(0.0651P)^2^+0.0000P] where P=(Fo^2^+2Fc^2^)/3'
_refine_ls_weighting_scheme calc
_refine_ls_wR_factor_all 0.1776
_refine_ls_wR_factor_obs 0.1449
_reflns_number_observed 3521
_reflns_number_total 6620
_reflns_observed_criterion >2sigma(I)
_cod_data_source_file b001436m.txt
_cod_data_source_block Complex30
_cod_depositor_comments
;
The following automatic conversions were performed:
'_symmetry_cell_setting' value 'Monoclinic' changed to 'monoclinic'
according to '/home/saulius/struct/CIF-dictionaries/cif_core.dic'
dictionary named 'cif_core.dic' version 2.4.1 from 2010-06-29.

Automatic conversion script
Id: cif_fix_enum 1527 2010-12-29 10:47:43Z saulius 

The following automatic conversions were performed:

'_refine_ls_weighting_scheme' value 'calc
w=1/[\s^2^(Fo^2^)+(0.0651P)^2^+0.0000P] where P=(Fo^2^+2Fc^2^)/3' was
changed to 'calc'. New tag '_refine_ls_weighting_details' was
created. The value of the new tag was set to
'w=1/[\s^2^(Fo^2^)+(0.0651P)^2^+0.0000P] where P=(Fo^2^+2Fc^2^)/3'.

Automatic conversion script
Id: cif_fix_values 3143 2015-03-26 13:38:13Z robertas 
;
_cod_original_cell_volume 4271.1(25)
_cod_original_sg_symbol_H-M P21/c
_cod_database_code 7009507

loop_
_symmetry_equiv_pos_as_xyz
'x, y, z'
'-x, y+1/2, -z+1/2'
'-x, -y, -z'
'x, -y-1/2, z-1/2'

loop_
_atom_site_aniso_label
_atom_site_aniso_U_11
_atom_site_aniso_U_22
_atom_site_aniso_U_33
_atom_site_aniso_U_23
_atom_site_aniso_U_13
_atom_site_aniso_U_12
Pt1 0.0346(4) 0.0320(5) 0.0359(5) 0.0005(4) 0.0119(3) 0.0007(4)
Pt2 0.0344(4) 0.0353(5) 0.0323(4) -0.0027(4) 0.0082(3) 0.0017(4)
P1 0.030(3) 0.033(3) 0.030(3) 0.001(3) 0.009(2) 0.004(2)
P2 0.038(3) 0.034(3) 0.028(3) 0.001(3) 0.010(2) 0.003(2)
Cl1 0.228(15) 0.485(31) 0.143(12) 0.069(16) 0.006(11) -0.151(16)
Cl2 0.341(21) 0.279(22) 0.198(15) 0.001(14) 0.030(14) -0.085(16)
N1 0.040(9) 0.031(10) 0.044(10) 0.015(9) 0.016(8) 0.009(8)
N2 0.061(11) 0.031(10) 0.039(11) -0.002(9) 0.010(9) 0.019(9)
O1 0.025(6) 0.035(8) 0.040(8) -0.003(7) -0.002(6) 0.012(6)
O2 0.032(7) 0.064(10) 0.040(8) -0.002(8) 0.016(6) 0.009(7)
C1 0.045(12) 0.052(14) 0.025(11) 0.001(11) 0.004(9) -0.013(11)
C2 0.048(14) 0.049(16) 0.092(20) -0.001(15) -0.021(13) 0.029(13)
C3 0.037(13) 0.060(17) 0.077(18) 0.034(15) -0.006(12) 0.012(12)
C4 0.047(15) 0.116(25) 0.052(16) 0.050(16) -0.020(12) -0.016(15)
C5 0.046(9) 0.059(11) 0.046(9) 0.034(8) 0.020(7) 0.016(8)
C6 0.045(9) 0.057(12) 0.046(9) 0.035(8) 0.021(7) 0.015(8)
C7 0.021(8) 0.075(17) 0.061(11) -0.011(13) 0.009(9) -0.018(11)
C8 0.047(9) 0.047(14) 0.066(10) -0.023(13) 0.030(9) -0.016(11)
C9 0.030(8) 0.079(19) 0.066(10) -0.037(14) 0.002(11) -0.018(12)
C10 0.041(9) 0.084(19) 0.070(11) -0.021(16) 0.011(11) 0.005(13)
C11 0.037(10) 0.171(30) 0.055(11) -0.044(18) 0.010(10) -0.014(16)
C12 0.038(9) 0.142(27) 0.055(10) 0.006(17) 0.029(10) 0.009(14)
C13 0.023(10) 0.057(16) 0.036(12) -0.024(11) -0.003(9) -0.008(10)
C14 0.023(10) 0.050(15) 0.045(13) -0.022(11) 0.008(9) -0.013(10)
C15 0.043(13) 0.115(24) 0.025(12) -0.008(15) 0.006(10) 0.007(14)
C16 0.080(19) 0.090(23) 0.094(22) -0.075(20) 0.049(17) -0.050(17)
C17 0.065(17) 0.097(23) 0.041(15) -0.011(16) -0.006(12) -0.014(16)
C18 0.044(13) 0.066(18) 0.037(13) 0.009(13) 0.008(10) -0.013(12)
C19 0.044(13) 0.043(15) 0.060(15) -0.018(13) 0.010(11) -0.011(11)
C20 0.088(17) 0.039(15) 0.044(13) -0.004(12) 0.013(12) -0.010(13)
C21 0.042(12) 0.027(12) 0.071(15) 0.004(11) 0.021(11) 0.029(10)
C22 0.033(11) 0.057(15) 0.021(11) -0.002(11) 0.012(9) -0.007(11)
C23 0.042(14) 0.124(26) 0.043(15) 0.027(16) 0.009(11) 0.015(15)
C24 0.111(24) 0.083(24) 0.059(19) 0.000(18) 0.024(17) 0.015(18)
C25 0.086(22) 0.165(36) 0.039(16) 0.022(21) 0.028(15) 0.091(23)
C26 0.116(25) 0.065(22) 0.105(28) -0.013(20) 0.024(21) -0.006(19)
C27 0.056(15) 0.099(23) 0.027(13) 0.032(15) -0.008(12) 0.009(15)
C28 0.038(11) 0.030(12) 0.041(12) 0.008(10) -0.002(9) 0.000(10)
C29 0.056(13) 0.023(12) 0.051(13) -0.001(11) 0.035(11) -0.013(10)
C30 0.056(14) 0.042(15) 0.028(12) -0.010(11) -0.003(10) -0.029(11)
C31 0.049(13) 0.048(16) 0.060(15) -0.006(12) 0.033(12) -0.003(11)
C32 0.053(14) 0.047(16) 0.062(16) 0.012(13) 0.015(12) 0.005(11)
C33 0.049(13) 0.060(16) 0.046(13) 0.015(12) 0.029(11) 0.026(11)
C34 0.040(13) 0.069(18) 0.038(13) -0.023(12) -0.001(10) -0.028(12)
C35 0.040(13) 0.067(18) 0.054(14) -0.017(13) -0.012(11) 0.012(13)
C36 0.025(13) 0.074(20) 0.084(19) 0.001(17) -0.007(12) -0.015(13)
C37 0.076(20) 0.107(28) 0.060(17) -0.037(18) 0.016(15) 0.006(19)
C38 0.146(26) 0.041(18) 0.046(15) -0.004(13) -0.009(17) -0.054(18)
C39 0.047(14) 0.055(17) 0.085(18) -0.013(15) 0.022(13) -0.037(13)
C40 0.080(17) 0.039(15) 0.067(16) -0.012(13) 0.027(14) 0.021(13)
C41 0.059(14) 0.051(15) 0.040(13) 0.000(13) -0.003(11) 0.012(12)
C42 0.052(14) 0.064(19) 0.104(20) -0.011(16) 0.035(14) 0.011(13)
C43 0.158(40) 0.356(82) 0.189(48) 0.194(57) 0.054(37) 0.062(41)

loop_
_atom_site_label
_atom_site_type_symbol
_atom_site_fract_x
_atom_site_fract_y
_atom_site_fract_z
_atom_site_U_iso_or_equiv
_atom_site_thermal_displace_type
_atom_site_occupancy
_atom_site_calc_flag
_atom_site_refinement_flags
_atom_site_disorder_group
Pt1 Pt 0.12639(5) 0.11084(4) 0.01812(5) 0.0338(2) Uani 1 d . .
Pt2 Pt 0.28289(5) 0.26449(4) 0.16800(5) 0.0343(2) Uani 1 d . .
P1 P 0.0691(3) 0.2057(2) 0.0400(3) 0.0311(12) Uani 1 d . .
P2 P 0.3233(3) 0.1620(3) 0.1796(3) 0.0329(12) Uani 1 d . .
Cl1 Cl 0.7361(11) 0.1028(10) 0.2973(10) 0.296(11) Uani 1 d . .
Cl2 Cl 0.7687(13) 0.0959(8) 0.4805(11) 0.283(9) Uani 1 d . .
N1 N 0.1849(10) 0.0182(7) -0.0012(10) 0.037(4) Uani 1 d . .
N2 N 0.2400(12) 0.3632(8) 0.1645(11) 0.045(4) Uani 1 d . .
O1 O 0.2330(8) 0.1149(6) 0.1489(8) 0.035(3) Uani 1 d . .
O2 O 0.1295(8) 0.2401(6) 0.1269(8) 0.044(4) Uani 1 d . .
C1 C 0.0711(14) 0.2629(10) -0.0542(12) 0.042(5) Uani 1 d . .
C2 C 0.0048(15) 0.3142(11) -0.0779(16) 0.072(8) Uani 1 d . .
H2 H -0.0501(15) 0.3184(11) -0.0552(16) 0.086 Uiso 1 calc R .
C3 C 0.0257(15) 0.3604(12) -0.1393(15) 0.063(7) Uani 1 d . .
H3 H -0.0128(15) 0.3972(12) -0.1550(15) 0.075 Uiso 1 calc R .
C4 C 0.1070(16) 0.3477(14) -0.1750(15) 0.079(9) Uani 1 d . .
H4 H 0.1188(16) 0.3764(14) -0.2169(15) 0.095 Uiso 1 calc R .
C5 C 0.1697(14) 0.2956(10) -0.1516(13) 0.049(4) Uani 1 d U .
H5 H 0.2226(14) 0.2893(10) -0.1764(13) 0.059 Uiso 1 calc R .
C6 C 0.1510(13) 0.2532(10) -0.0901(12) 0.048(4) Uani 1 d U .
H6 H 0.1923(13) 0.2177(10) -0.0723(12) 0.057 Uiso 1 calc R .
C7 C -0.0545(13) 0.2054(11) 0.0524(14) 0.053(6) Uani 1 d U .
C8 C -0.1424(13) 0.1957(10) -0.0220(14) 0.050(5) Uani 1 d U .
H8 H -0.1366(13) 0.1879(10) -0.0799(14) 0.060 Uiso 1 calc R .
C9 C -0.2400(14) 0.1977(11) -0.0081(15) 0.061(7) Uani 1 d U .
H9 H -0.2978(14) 0.1919(11) -0.0569(15) 0.073 Uiso 1 calc R .
C10 C -0.2474(15) 0.2082(11) 0.0764(15) 0.066(7) Uani 1 d U .
H10 H -0.3102(15) 0.2084(11) 0.0868(15) 0.079 Uiso 1 calc R .
C11 C -0.1647(15) 0.2180(14) 0.1442(15) 0.088(10) Uani 1 d U .
H11 H -0.1703(15) 0.2234(14) 0.2027(15) 0.106 Uiso 1 calc R .
C12 C -0.0729(15) 0.2205(13) 0.1321(15) 0.075(8) Uani 1 d U .
H12 H -0.0189(15) 0.2333(13) 0.1809(15) 0.090 Uiso 1 calc R .
C13 C 0.0294(13) 0.0913(10) -0.1037(13) 0.041(6) Uani 1 d . .
C14 C -0.0281(12) 0.1285(10) -0.1709(13) 0.040(5) Uani 1 d . .
H14 H -0.0294(12) 0.1719(10) -0.1593(13) 0.048 Uiso 1 calc R .
C15 C -0.0865(14) 0.1065(13) -0.2572(13) 0.062(7) Uani 1 d . .
H15 H -0.1232(14) 0.1340(13) -0.3023(13) 0.074 Uiso 1 calc R .
C16 C -0.0852(18) 0.0414(14) -0.2701(19) 0.083(10) Uani 1 d . .
H16 H -0.1259(18) 0.0253(14) -0.3250(19) 0.099 Uiso 1 calc R .
C17 C -0.0261(17) -0.0034(14) -0.2054(15) 0.072(8) Uani 1 d . .
H17 H -0.0255(17) -0.0470(14) -0.2157(15) 0.086 Uiso 1 calc R .
C18 C 0.0284(14) 0.0253(12) -0.1283(14) 0.050(6) Uani 1 d . .
C19 C 0.0901(13) -0.0188(10) -0.0637(13) 0.050(6) Uani 1 d . .
H19A H 0.1121(13) -0.0531(10) -0.0956(13) 0.060 Uiso 1 calc R .
H19B H 0.0515(13) -0.0370(10) -0.0264(13) 0.060 Uiso 1 calc R .
C20 C 0.2313(15) -0.0180(10) 0.0816(12) 0.059(6) Uani 1 d . .
H20A H 0.1796(16) -0.0377(51) 0.1025(51) 0.088 Uiso 1 calc R .
H20B H 0.2705(78) 0.0101(14) 0.1279(30) 0.088 Uiso 1 calc R .
H20C H 0.2742(77) -0.0504(40) 0.0689(24) 0.088 Uiso 1 calc R .
C21 C 0.2526(12) 0.0213(9) -0.0541(13) 0.046(6) Uani 1 d . .
H21A H 0.2205(33) 0.0420(50) -0.1110(36) 0.069 Uiso 1 calc R .
H21B H 0.2720(66) -0.0211(9) -0.0656(65) 0.069 Uiso 1 calc R .
H21C H 0.3114(41) 0.0450(46) -0.0217(37) 0.069 Uiso 1 calc R .
C22 C 0.3832(14) 0.1381(11) 0.2957(12) 0.036(5) Uani 1 d . .
C23 C 0.3621(15) 0.0819(14) 0.3264(15) 0.070(8) Uani 1 d . .
H23 H 0.3158(15) 0.0566(14) 0.2846(15) 0.084 Uiso 1 calc R .
C24 C 0.4007(19) 0.0569(14) 0.4124(17) 0.085(9) Uani 1 d . .
H24 H 0.3891(19) 0.0156(14) 0.4290(17) 0.102 Uiso 1 calc R .
C25 C 0.4584(20) 0.1010(17) 0.4702(17) 0.095(12) Uani 1 d . .
H25 H 0.4864(20) 0.0893(17) 0.5309(17) 0.114 Uiso 1 calc R .
C26 C 0.4778(21) 0.1606(15) 0.4453(21) 0.097(10) Uani 1 d . .
H26 H 0.5174(21) 0.1892(15) 0.4870(21) 0.116 Uiso 1 calc R .
C27 C 0.4363(15) 0.1762(13) 0.3562(14) 0.065(8) Uani 1 d . .
H27 H 0.4470(15) 0.2171(13) 0.3379(14) 0.078 Uiso 1 calc R .
C28 C 0.4099(13) 0.1408(9) 0.1151(12) 0.039(5) Uani 1 d . .
C29 C 0.4092(13) 0.1726(9) 0.0369(13) 0.039(5) Uani 1 d . .
H29 H 0.3707(13) 0.2094(9) 0.0209(13) 0.047 Uiso 1 calc R .
C30 C 0.4642(14) 0.1512(10) -0.0178(13) 0.045(6) Uani 1 d . .
H30 H 0.4601(14) 0.1728(10) -0.0717(13) 0.054 Uiso 1 calc R .
C31 C 0.5236(14) 0.1001(10) 0.0043(14) 0.048(6) Uani 1 d . .
H31 H 0.5596(14) 0.0853(10) -0.0341(14) 0.058 Uiso 1 calc R .
C32 C 0.5305(14) 0.0685(10) 0.0891(14) 0.055(6) Uani 1 d . .
H32 H 0.5727(14) 0.0334(10) 0.1064(14) 0.066 Uiso 1 calc R .
C33 C 0.4772(13) 0.0889(10) 0.1432(13) 0.048(6) Uani 1 d . .
H33 H 0.4841(13) 0.0691(10) 0.1990(13) 0.058 Uiso 1 calc R .
C34 C 0.4230(14) 0.3015(11) 0.2082(13) 0.052(6) Uani 1 d . .
C35 C 0.5176(15) 0.2755(11) 0.2040(13) 0.059(7) Uani 1 d . .
H35 H 0.5209(15) 0.2328(11) 0.1890(13) 0.071 Uiso 1 calc R .
C36 C 0.6005(15) 0.3112(13) 0.2210(17) 0.066(7) Uani 1 d . .
H36 H 0.6590(15) 0.2917(13) 0.2166(17) 0.079 Uiso 1 calc R .
C37 C 0.6058(20) 0.3701(16) 0.2428(17) 0.082(9) Uani 1 d . .
H37 H 0.6667(20) 0.3918(16) 0.2546(17) 0.098 Uiso 1 calc R .
C38 C 0.5210(21) 0.4010(12) 0.2488(15) 0.086(9) Uani 1 d . .
H38 H 0.5226(21) 0.4443(12) 0.2620(15) 0.103 Uiso 1 calc R .
C39 C 0.4266(15) 0.3639(12) 0.2339(16) 0.062(7) Uani 1 d . .
C40 C 0.3264(16) 0.3938(10) 0.2370(15) 0.061(7) Uani 1 d . .
H40A H 0.3174(16) 0.3872(10) 0.2967(15) 0.073 Uiso 1 calc R .
H40B H 0.3274(16) 0.4393(10) 0.2262(15) 0.073 Uiso 1 calc R .
C41 C 0.2347(14) 0.3902(10) 0.0778(13) 0.054(6) Uani 1 d . .
H41A H 0.3002(25) 0.3888(55) 0.0687(38) 0.081 Uiso 1 calc R .
H41B H 0.2125(88) 0.4336(19) 0.0759(32) 0.081 Uiso 1 calc R .
H41C H 0.1880(71) 0.3662(36) 0.0307(13) 0.081 Uiso 1 calc R .
C42 C 0.1446(14) 0.3737(11) 0.1811(16) 0.071(8) Uani 1 d . .
H42A H 0.1469(40) 0.3571(64) 0.2400(47) 0.106 Uiso 1 calc R .
H42B H 0.0924(22) 0.3524(60) 0.1351(62) 0.106 Uiso 1 calc R .
H42C H 0.1306(53) 0.4185(12) 0.1792(100) 0.106 Uiso 1 calc R .
C43 C 0.7092(30) 0.1245(26) 0.3770(31) 0.234(31) Uani 1 d . .
H43A H 0.6379(30) 0.1160(26) 0.3658(31) 0.280 Uiso 1 calc R .
H43B H 0.7173(30) 0.1704(26) 0.3799(31) 0.280 Uiso 1 calc R .

loop_
_atom_type_symbol
_atom_type_description
_atom_type_scat_dispersion_real
_atom_type_scat_dispersion_imag
_atom_type_scat_source
C C 0.0033 0.0016 'International Tables Vol C Tables 4.2.6.8 and 6.1.1.4'
H H 0.0000 0.0000 'International Tables Vol C Tables 4.2.6.8 and 6.1.1.4'
O O 0.0106 0.0060 'International Tables Vol C Tables 4.2.6.8 and 6.1.1.4'
N N 0.0061 0.0033 'International Tables Vol C Tables 4.2.6.8 and 6.1.1.4'
P P 0.1023 0.0942 'International Tables Vol C Tables 4.2.6.8 and 6.1.1.4'
B B 0.0013 0.0007 'International Tables Vol C Tables 4.2.6.8 and 6.1.1.4'
F F 0.0171 0.0103 'International Tables Vol C Tables 4.2.6.8 and 6.1.1.4'
Pt Pt -1.7033 8.3905 'International Tables Vol C Tables 4.2.6.8 and 6.1.1.4'
Cl Cl 0.1484 0.1585 'International Tables Vol C Tables 4.2.6.8 and 6.1.1.4'

loop_
_geom_angle_atom_site_label_1
_geom_angle_atom_site_label_2
_geom_angle_atom_site_label_3
_geom_angle
_geom_angle_site_symmetry_1
_geom_angle_site_symmetry_3
_geom_angle_publ_flag
C13 Pt1 O1 170.4(7) . . ?
C13 Pt1 N1 82.1(7) . . ?
O1 Pt1 N1 88.9(5) . . ?
C13 Pt1 P1 98.9(6) . . ?
O1 Pt1 P1 90.1(3) . . ?
N1 Pt1 P1 179.0(4) . . ?
C34 Pt2 O2 171.3(8) . . ?
C34 Pt2 N2 82.6(8) . . ?
O2 Pt2 N2 88.8(6) . . ?
C34 Pt2 P2 98.7(7) . . ?
O2 Pt2 P2 89.9(4) . . ?
N2 Pt2 P2 176.2(4) . . ?
O2 P1 C7 101.9(8) . . ?
O2 P1 C1 103.9(8) . . ?
C7 P1 C1 108.4(10) . . ?
O2 P1 Pt1 115.4(5) . . ?
C7 P1 Pt1 114.5(8) . . ?
C1 P1 Pt1 111.7(7) . . ?
O1 P2 C22 102.6(8) . . ?
O1 P2 C28 106.4(8) . . ?
C22 P2 C28 106.4(8) . . ?
O1 P2 Pt2 115.5(5) . . ?
C22 P2 Pt2 112.4(7) . . ?
C28 P2 Pt2 112.6(7) . . ?
C21 N1 C20 109.0(15) . . ?
C21 N1 C19 104.4(15) . . ?
C20 N1 C19 110.3(15) . . ?
C21 N1 Pt1 112.3(11) . . ?
C20 N1 Pt1 115.9(12) . . ?
C19 N1 Pt1 104.2(10) . . ?
C41 N2 C42 107.9(16) . . ?
C41 N2 C40 109.2(16) . . ?
C42 N2 C40 112.1(16) . . ?
C41 N2 Pt2 110.1(12) . . ?
C42 N2 Pt2 113.9(13) . . ?
C40 N2 Pt2 103.6(11) . . ?
P2 O1 Pt1 126.1(7) . . ?
P1 O2 Pt2 128.6(7) . . ?
C6 C1 C2 123.5(20) . . ?
C6 C1 P1 113.8(15) . . ?
C2 C1 P1 122.3(17) . . ?
C1 C2 C3 116.5(22) . . ?
C4 C3 C2 117.6(21) . . ?
C5 C4 C3 124.2(22) . . ?
C6 C5 C4 117.4(19) . . ?
C5 C6 C1 120.7(19) . . ?
C12 C7 C8 114.4(17) . . ?
C12 C7 P1 122.5(16) . . ?
C8 C7 P1 122.8(16) . . ?
C7 C8 C9 120.2(19) . . ?
C10 C9 C8 119.4(19) . . ?
C11 C10 C9 119.3(21) . . ?
C10 C11 C12 122.6(23) . . ?
C11 C12 C7 123.6(22) . . ?
C14 C13 C18 113.5(17) . . ?
C14 C13 Pt1 132.8(16) . . ?
C18 C13 Pt1 113.4(15) . . ?
C13 C14 C15 125.1(21) . . ?
C16 C15 C14 115.4(23) . . ?
C15 C16 C17 125.2(24) . . ?
C18 C17 C16 112.0(25) . . ?
C17 C18 C13 128.5(22) . . ?
C17 C18 C19 112.7(23) . . ?
C13 C18 C19 118.7(19) . . ?
C18 C19 N1 108.8(17) . . ?
C27 C22 C23 115.8(20) . . ?
C27 C22 P2 122.9(18) . . ?
C23 C22 P2 120.7(17) . . ?
C22 C23 C24 127.8(26) . . ?
C25 C24 C23 110.7(28) . . ?
C26 C25 C24 124.6(27) . . ?
C25 C26 C27 116.4(29) . . ?
C22 C27 C26 124.2(26) . . ?
C29 C28 C33 118.4(18) . . ?
C29 C28 P2 121.4(14) . . ?
C33 C28 P2 120.2(14) . . ?
C30 C29 C28 121.1(19) . . ?
C31 C30 C29 121.5(20) . . ?
C30 C31 C32 118.2(19) . . ?
C33 C32 C31 120.9(20) . . ?
C32 C33 C28 119.5(19) . . ?
C39 C34 C35 114.9(18) . . ?
C39 C34 Pt2 114.1(16) . . ?
C35 C34 Pt2 130.6(17) . . ?
C36 C35 C34 121.6(22) . . ?
C37 C36 C35 125.1(27) . . ?
C36 C37 C38 119.5(29) . . ?
C37 C38 C39 118.5(25) . . ?
C34 C39 C38 120.3(22) . . ?
C34 C39 C40 116.4(18) . . ?
C38 C39 C40 123.1(23) . . ?
N2 C40 C39 109.3(17) . . ?
Cl1 C43 Cl2 120.8(32) . . ?

loop_
_geom_bond_atom_site_label_1
_geom_bond_atom_site_label_2
_geom_bond_distance
_geom_bond_site_symmetry_2
_geom_bond_publ_flag
Pt1 C13 2.00(2) . ?
Pt1 O1 2.116(11) . ?
Pt1 N1 2.160(15) . ?
Pt1 P1 2.205(5) . ?
Pt2 C34 2.01(2) . ?
Pt2 O2 2.098(11) . ?
Pt2 N2 2.15(2) . ?
Pt2 P2 2.217(5) . ?
P1 O2 1.531(13) . ?
P1 C7 1.78(2) . ?
P1 C1 1.89(2) . ?
P2 O1 1.556(12) . ?
P2 C22 1.80(2) . ?
P2 C28 1.82(2) . ?
Cl1 C43 1.45(5) . ?
Cl2 C43 1.67(4) . ?
N1 C21 1.41(2) . ?
N1 C20 1.46(2) . ?
N1 C19 1.58(2) . ?
N2 C41 1.43(2) . ?
N2 C42 1.44(2) . ?
N2 C40 1.52(2) . ?
C1 C6 1.39(2) . ?
C1 C2 1.39(3) . ?
C2 C3 1.44(3) . ?
C3 C4 1.42(3) . ?
C4 C5 1.38(3) . ?
C5 C6 1.38(2) . ?
C7 C12 1.36(3) . ?
C7 C8 1.42(2) . ?
C8 C9 1.43(2) . ?
C9 C10 1.35(3) . ?
C10 C11 1.32(2) . ?
C11 C12 1.34(2) . ?
C13 C14 1.35(3) . ?
C13 C18 1.43(3) . ?
C14 C15 1.41(2) . ?
C15 C16 1.38(3) . ?
C16 C17 1.44(3) . ?
C17 C18 1.34(3) . ?
C18 C19 1.44(3) . ?
C22 C27 1.28(3) . ?
C22 C23 1.33(3) . ?
C23 C24 1.37(3) . ?
C24 C25 1.37(4) . ?
C25 C26 1.36(4) . ?
C26 C27 1.36(3) . ?
C28 C29 1.37(2) . ?
C28 C33 1.42(2) . ?
C29 C30 1.37(2) . ?
C30 C31 1.34(3) . ?
C31 C32 1.44(3) . ?
C32 C33 1.34(2) . ?
C34 C39 1.36(3) . ?
C34 C35 1.44(3) . ?
C35 C36 1.33(3) . ?
C36 C37 1.28(3) . ?
C37 C38 1.37(3) . ?
C38 C39 1.48(3) . ?
C39 C40 1.54(3) . ?
